data_1548646
loop_
_publ_author_name
'Mabied, Ahmed F.'
'Shalaby, Elsayed M.'
'Zayed, Hamdia A.'
'El-Kholy, Esmat'
'Farag, Ibrahim S. A.'
'Ahmed, Naima A.'

_publ_section_title
;
 Crystal Structure and Stereochemistry Study of 2-Substituted Benzoxazole
 Derivatives
;
_journal_coden_ASTM IICSB7
_journal_name_full 'ISRN Organic Chemistry'
_journal_page_first 1
_journal_page_last 7
_journal_paper_doi 10.1155/2014/728343
_journal_volume 2014
_journal_year 2014
_chemical_absolute_configuration .
_chemical_formula_moiety 'C17 H10 N2 O3'
_chemical_formula_sum 'C17 H10 N2 O3'
_chemical_formula_weight 290.28
_space_group_IT_number 2
_symmetry_cell_setting triclinic
_symmetry_space_group_name_Hall '-P 1'
_symmetry_space_group_name_H-M 'P -1'
_atom_sites_solution_hydrogens difmap
_atom_sites_solution_primary other
_cell_angle_alpha 94.355(3)
_cell_angle_beta 101.180(3)
_cell_angle_gamma 102.504(6)
_cell_formula_units_Z 4
_cell_length_a 7.4919(5)
_cell_length_b 13.0828(9)
_cell_length_c 14.1914(14)
_cell_measurement_reflns_used 6966
_cell_measurement_temperature 298
_cell_measurement_theta_max 26
_cell_measurement_theta_min 3
_cell_volume 1322.07(19)
_computing_cell_refinement 'DENZO/SCALEPACK (Otwinowski & Minor, 1997)'
_computing_data_collection 'COLLECT (Hooft, 1998).'
_computing_data_reduction 'DENZO/SCALEPACK (Otwinowski & Minor, 1997)'
_computing_molecular_graphics 'DIAMOND (Brandenburg, 2012)'
_computing_publication_material 'CRYSTALS (Betteridge et al., 2003)'
_computing_structure_refinement 'CRYSTALS (Betteridge et al., 2003)'
_computing_structure_solution 'Superflip (Palatinus & Chapuis, 2007)'
_diffrn_ambient_temperature 298
_diffrn_measured_fraction_theta_full 0.991
_diffrn_measured_fraction_theta_max 0.934
_diffrn_measurement_device Area
_diffrn_measurement_device_type 'Nonius KappaCCD'
_diffrn_measurement_method '\f & \w scans'
_diffrn_radiation_monochromator graphite
_diffrn_radiation_type 'Mo K\a'
_diffrn_radiation_wavelength 0.71073
_diffrn_reflns_av_R_equivalents 0.084
_diffrn_reflns_limit_h_max 8
_diffrn_reflns_limit_h_min -9
_diffrn_reflns_limit_k_max 15
_diffrn_reflns_limit_k_min -16
_diffrn_reflns_limit_l_max 17
_diffrn_reflns_limit_l_min -11
_diffrn_reflns_number 7240
_diffrn_reflns_theta_full 25.232
_diffrn_reflns_theta_max 26.012
_diffrn_reflns_theta_min 2.914
_diffrn_standards_interval_count .
_diffrn_standards_interval_time .
_diffrn_standards_number 0
_exptl_absorpt_coefficient_mu 0.102
_exptl_absorpt_correction_T_max 0.99
_exptl_absorpt_correction_T_min 0.99
_exptl_absorpt_correction_type multi-scan
_exptl_absorpt_process_details 'DENZO/SCALEPACK (Otwinowski & Minor, 1997)'
_exptl_crystal_colour colourless
_exptl_crystal_density_diffrn 1.458
_exptl_crystal_density_method 'not measured'
_exptl_crystal_description cube
_exptl_crystal_F_000 600
_exptl_crystal_size_max 0.120
_exptl_crystal_size_mid 0.110
_exptl_crystal_size_min 0.080
_refine_diff_density_max 0.33
_refine_diff_density_min -0.25
_refine_ls_extinction_method None
_refine_ls_goodness_of_fit_ref 0.9715
_refine_ls_hydrogen_treatment constr
_refine_ls_matrix_type full
_refine_ls_number_parameters 133
_refine_ls_number_reflns 1738
_refine_ls_number_restraints 0
_refine_ls_R_factor_all 0.2095
_refine_ls_R_factor_gt 0.0886
_refine_ls_R_factor_obs 0.0641
_refine_ls_shift/su_max 0.0330021
_refine_ls_shift/su_mean 0.0114297
_refine_ls_structure_factor_coef Fsqd
_refine_ls_weighting_details
;
 Method= Modified Sheldrick 
 w=1/[\s^2^(F^2^) + ( 0.09P)^2^ + 1.23P] 
 ,where P=(max(Fo^2^,0) + 2Fc^2^)/3 
;
_refine_ls_weighting_scheme calc
_refine_ls_wR_factor_all 0.2491
_refine_ls_wR_factor_gt 0.1817
_refine_ls_wR_factor_ref 0.1547
_reflns_limit_h_max 8
_reflns_limit_h_min -9
_reflns_limit_k_max 15
_reflns_limit_k_min -16
_reflns_limit_l_max 17
_reflns_limit_l_min 0
_reflns_number_gt 2163
_reflns_number_total 4861
_reflns_threshold_expression I>2.0\s(I)
_cod_data_source_file ISRN-Org-Chem-2014-728343-2.cif
_cod_data_source_block II
_cod_original_sg_symbol_H-M 'P -1 '
_cod_database_code 1548646

loop_
_symmetry_equiv_pos_as_xyz
x,y,z
-x,-y,-z

loop_
_atom_site_label
_atom_site_type_symbol
_atom_site_fract_x
_atom_site_fract_y
_atom_site_fract_z
_atom_site_U_iso_or_equiv
_atom_site_occupancy
_atom_site_adp_type
_atom_site_refinement_flags_posn
_atom_site_refinement_flags_adp
_atom_site_refinement_flags_occupancy
_atom_site_disorder_assembly
_atom_site_disorder_group
_atom_site_attached_hydrogens
N1 N -0.2939(5) 0.0752(3) -0.0847(3) 0.0392 1.0000 Uani . . . . . .
N2 N 0.0614(7) 0.2572(4) 0.0742(4) 0.0726 1.0000 Uani . . . . . .
N3 N 0.9729(6) 0.5764(3) 0.6834(3) 0.0419 1.0000 Uani . . . . . .
N4 N 1.0174(7) 0.7551(4) 0.5133(4) 0.0681 1.0000 Uani . . . . . .
O1 O -0.3354(5) -0.0798(3) -0.0261(3) 0.0522 1.0000 Uani . . . . . .
O2 O 0.3833(6) 0.1040(3) 0.5159(3) 0.0808 1.0000 Uani . . . . . .
O3 O 0.3953(5) 0.2389(3) 0.4186(3) 0.0615 1.0000 Uani . . . . . .
O4 O 0.7898(5) 0.4208(3) 0.6068(3) 0.0576 1.0000 Uani . . . . . .
O5 O 0.4398(6) 0.5998(3) 0.0635(3) 0.0676 1.0000 Uani . . . . . .
O6 O 0.6425(5) 0.7378(3) 0.1714(3) 0.0652 1.0000 Uani . . . . . .
C1 C -0.4509(7) -0.0941(4) -0.1185(4) 0.0441 1.0000 Uani . . . . . .
C2 C -0.5728(8) -0.1844(5) -0.1690(4) 0.0571 1.0000 Uani . . . . . .
C3 C -0.6688(8) -0.1746(5) -0.2596(4) 0.0576 1.0000 Uani . . . . . .
C4 C -0.6460(8) -0.0793(5) -0.2978(4) 0.0593 1.0000 Uani . . . . . .
C5 C -0.5251(8) 0.0104(5) -0.2456(4) 0.0558 1.0000 Uani . . . . . .
C6 C -0.4276(7) 0.0022(4) -0.1552(4) 0.0388 1.0000 Uani . . . . . .
C7 C -0.2488(7) 0.0239(4) -0.0137(4) 0.0468 1.0000 Uani . . . . . .
C8 C -0.1113(7) 0.0664(4) 0.0761(4) 0.0407 1.0000 Uani . . . . . .
C9 C -0.0171(7) 0.1731(4) 0.0752(4) 0.0471 1.0000 Uani . . . . . .
C10 C -0.0818(7) 0.0086(4) 0.1495(4) 0.0435 1.0000 Uani . . . . . .
C11 C 0.0420(7) 0.0346(4) 0.2439(4) 0.0421 1.0000 Uani . . . . . .
C12 C 0.0396(7) -0.0452(4) 0.3043(4) 0.0528 1.0000 Uani . . . . . .
C13 C 0.1482(8) -0.0286(5) 0.3980(4) 0.0658 1.0000 Uani . . . . . .
C14 C 0.2624(8) 0.0687(5) 0.4263(4) 0.0545 1.0000 Uani . . . . . .
C15 C 0.2676(7) 0.1489(4) 0.3690(4) 0.0460 1.0000 Uani . . . . . .
C16 C 0.1619(7) 0.1355(4) 0.2787(4) 0.0455 1.0000 Uani . . . . . .
C17 C 0.4867(9) 0.2085(5) 0.5066(5) 0.0693 1.0000 Uani . . . . . .
C18 C 0.8634(7) 0.4064(4) 0.7018(4) 0.0472 1.0000 Uani . . . . . .
C19 C 0.8358(8) 0.3152(5) 0.7454(5) 0.0605 1.0000 Uani . . . . . .
C20 C 0.9261(8) 0.3256(5) 0.8414(5) 0.0661 1.0000 Uani . . . . . .
C21 C 1.0384(8) 0.4215(5) 0.8910(4) 0.0598 1.0000 Uani . . . . . .
C22 C 1.0622(8) 0.5104(5) 0.8446(4) 0.0594 1.0000 Uani . . . . . .
C23 C 0.9746(7) 0.5021(4) 0.7492(4) 0.0472 1.0000 Uani . . . . . .
C24 C 0.8640(8) 0.5242(4) 0.6031(4) 0.0504 1.0000 Uani . . . . . .
C25 C 0.8209(7) 0.5673(4) 0.5121(4) 0.0446 1.0000 Uani . . . . . .
C26 C 0.9275(8) 0.6716(4) 0.5129(4) 0.0461 1.0000 Uani . . . . . .
C27 C 0.6944(7) 0.5097(4) 0.4352(4) 0.0458 1.0000 Uani . . . . . .
C28 C 0.6313(7) 0.5372(4) 0.3394(4) 0.0420 1.0000 Uani . . . . . .
C29 C 0.5061(7) 0.4557(4) 0.2741(4) 0.0493 1.0000 Uani . . . . . .
C30 C 0.4323(8) 0.4686(4) 0.1778(4) 0.0569 1.0000 Uani . . . . . .
C31 C 0.4892(7) 0.5663(4) 0.1527(4) 0.0457 1.0000 Uani . . . . . .
C32 C 0.6118(7) 0.6485(4) 0.2145(4) 0.0445 1.0000 Uani . . . . . .
C33 C 0.6858(7) 0.6355(4) 0.3083(4) 0.0504 1.0000 Uani . . . . . .
C34 C 0.5373(9) 0.7083(5) 0.0727(5) 0.0685 1.0000 Uani . . . . . .
H21 H -0.5882 -0.2500 -0.1435 0.0709 1.0000 Uiso R . . . . .
H31 H -0.7562 -0.2345 -0.2968 0.0680 1.0000 Uiso R . . . . .
H41 H -0.7140 -0.0761 -0.3610 0.0690 1.0000 Uiso R . . . . .
H51 H -0.5096 0.0759 -0.2712 0.0645 1.0000 Uiso R . . . . .
H101 H -0.1562 -0.0617 0.1369 0.0536 1.0000 Uiso R . . . . .
H121 H -0.0377 -0.1133 0.2793 0.0661 1.0000 Uiso R . . . . .
H131 H 0.1399 -0.0812 0.4406 0.0700 1.0000 Uiso R . . . . .
H161 H 0.1640 0.1918 0.2402 0.0495 1.0000 Uiso R . . . . .
H171 H 0.4834 0.2563 0.5598 0.0804 1.0000 Uiso R . . . . .
H172 H 0.6130 0.2085 0.5055 0.0804 1.0000 Uiso R . . . . .
H191 H 0.7604 0.2499 0.7117 0.0774 1.0000 Uiso R . . . . .
H201 H 0.9110 0.2654 0.8751 0.0796 1.0000 Uiso R . . . . .
H211 H 1.0991 0.4251 0.9569 0.0701 1.0000 Uiso R . . . . .
H221 H 1.1362 0.5764 0.8775 0.0700 1.0000 Uiso R . . . . .
H271 H 0.6367 0.4405 0.4454 0.0542 1.0000 Uiso R . . . . .
H291 H 0.4690 0.3897 0.2970 0.0627 1.0000 Uiso R . . . . .
H301 H 0.3478 0.4133 0.1330 0.0622 1.0000 Uiso R . . . . .
H331 H 0.7705 0.6920 0.3515 0.0563 1.0000 Uiso R . . . . .
H341 H 0.4511 0.7514 0.0579 0.0866 1.0000 Uiso R . . . . .
H342 H 0.6206 0.7163 0.0297 0.0866 1.0000 Uiso R . . . . .

loop_
_atom_site_aniso_label
_atom_site_aniso_U_11
_atom_site_aniso_U_22
_atom_site_aniso_U_33
_atom_site_aniso_U_23
_atom_site_aniso_U_13
_atom_site_aniso_U_12
N1 0.0371 0.0394 0.0368 0.0103 0.0025 0.0032
N2 0.0893 0.0438 0.0661 0.0106 -0.0062 -0.0049
N3 0.0511 0.0328 0.0338 0.0073 0.0021 -0.0020
N4 0.0761 0.0543 0.0606 0.0053 0.0047 -0.0031
O1 0.0560 0.0433 0.0513 0.0057 0.0064 0.0040
O2 0.0864 0.0696 0.0607 0.0149 -0.0153 -0.0110
O3 0.0683 0.0511 0.0502 0.0024 -0.0036 -0.0014
O4 0.0600 0.0481 0.0553 0.0050 0.0049 -0.0002
O5 0.0875 0.0515 0.0519 0.0078 -0.0004 0.0044
O6 0.0830 0.0432 0.0559 0.0160 -0.0048 0.0004
C1 0.0454 0.0407 0.0373 -0.0041 0.0015 0.0008
C2 0.0605 0.0537 0.0503 0.0008 0.0036 0.0084
C3 0.0517 0.0491 0.0613 -0.0106 0.0101 -0.0032
C4 0.0558 0.0601 0.0527 -0.0039 0.0012 0.0070
C5 0.0599 0.0593 0.0525 0.0145 0.0139 0.0191
C6 0.0339 0.0391 0.0383 0.0029 0.0032 0.0026
C7 0.0432 0.0349 0.0613 0.0009 0.0185 0.0027
C8 0.0390 0.0343 0.0393 -0.0028 0.0036 -0.0048
C9 0.0490 0.0484 0.0386 0.0080 -0.0025 0.0099
C10 0.0448 0.0372 0.0419 0.0020 0.0066 -0.0011
C11 0.0348 0.0401 0.0428 -0.0018 0.0051 -0.0045
C12 0.0466 0.0459 0.0596 0.0170 0.0023 0.0023
C13 0.0650 0.0551 0.0596 0.0220 -0.0131 -0.0051
C14 0.0436 0.0531 0.0498 -0.0026 -0.0061 -0.0071
C15 0.0449 0.0339 0.0553 0.0077 0.0103 0.0004
C16 0.0486 0.0420 0.0406 0.0109 0.0037 0.0025
C17 0.0656 0.0664 0.0590 0.0022 -0.0080 0.0007
C18 0.0508 0.0480 0.0401 0.0137 0.0065 0.0059
C19 0.0631 0.0498 0.0600 0.0052 0.0030 0.0047
C20 0.0692 0.0535 0.0775 0.0227 0.0190 0.0110
C21 0.0623 0.0664 0.0486 0.0099 0.0083 0.0130
C22 0.0587 0.0662 0.0460 -0.0029 0.0018 0.0111
C23 0.0548 0.0408 0.0440 0.0077 0.0132 0.0038
C24 0.0506 0.0428 0.0569 0.0148 0.0170 0.0018
C25 0.0410 0.0353 0.0502 0.0048 0.0043 -0.0012
C26 0.0521 0.0472 0.0337 0.0003 0.0046 0.0059
C27 0.0483 0.0322 0.0530 0.0056 0.0099 0.0020
C28 0.0386 0.0281 0.0517 0.0078 0.0076 -0.0076
C29 0.0513 0.0503 0.0403 0.0078 0.0012 0.0066
C30 0.0631 0.0363 0.0592 -0.0054 0.0046 -0.0023
C31 0.0498 0.0406 0.0453 0.0106 0.0070 0.0086
C32 0.0455 0.0311 0.0506 0.0063 0.0053 -0.0006
C33 0.0531 0.0418 0.0454 -0.0086 0.0034 -0.0009
C34 0.0786 0.0576 0.0621 0.0129 0.0028 0.0100

loop_
_atom_type_symbol
_atom_type_scat_dispersion_real
_atom_type_scat_dispersion_imag
_atom_type_scat_Cromer_Mann_a1
_atom_type_scat_Cromer_Mann_b1
_atom_type_scat_Cromer_Mann_a2
_atom_type_scat_Cromer_Mann_b2
_atom_type_scat_Cromer_Mann_a3
_atom_type_scat_Cromer_Mann_b3
_atom_type_scat_Cromer_Mann_a4
_atom_type_scat_Cromer_Mann_b4
_atom_type_scat_Cromer_Mann_c
_atom_type_scat_source
C 0.0033 0.0016 2.3100 20.8439 1.0200 10.2075 1.5886 0.5687 0.8650 51.6512 0.2156 'International Tables Vol C 4.2.6.8 and 6.1.1.4'
H 0.0000 0.0000 0.4930 10.5109 0.3229 26.1257 0.1402 3.1424 0.0408 57.7998 0.0030 'International Tables Vol C 4.2.6.8 and 6.1.1.4'
O 0.0106 0.0060 3.0485 13.2771 2.2868 5.7011 1.5463 0.3239 0.8670 32.9089 0.2508 'International Tables Vol C 4.2.6.8 and 6.1.1.4'
N 0.0061 0.0033 12.2126 0.0057 3.1322 9.8933 2.0125 28.9975 1.1663 0.5826 -11.5290 'International Tables Vol C 4.2.6.8 and 6.1.1.4'

loop_
_geom_angle_atom_site_label_1
_geom_angle_site_symmetry_1
_geom_angle_atom_site_label_2
_geom_angle_site_symmetry_2
_geom_angle_atom_site_label_3
_geom_angle_site_symmetry_3
_geom_angle
_geom_angle_publ_flag
C6 . N1 . C7 . 106.1(4) yes
C23 . N3 . C24 . 104.8(4) yes
C1 . O1 . C7 . 103.3(4) yes
C14 . O2 . C17 . 105.1(4) yes
C15 . O3 . C17 . 106.4(4) yes
C18 . O4 . C24 . 103.3(4) yes
C31 . O5 . C34 . 106.2(4) yes
C32 . O6 . C34 . 105.3(4) yes
O1 . C1 . C2 . 129.1(5) yes
O1 . C1 . C6 . 108.4(4) yes
C2 . C1 . C6 . 122.5(5) yes
C1 . C2 . C3 . 116.0(5) yes
C1 . C2 . H21 . 122.1 no
C3 . C2 . H21 . 121.8 no
C2 . C3 . C4 . 122.2(6) yes
C2 . C3 . H31 . 119.1 no
C4 . C3 . H31 . 118.6 no
C3 . C4 . C5 . 120.7(6) yes
C3 . C4 . H41 . 119.5 no
C5 . C4 . H41 . 119.7 no
C4 . C5 . C6 . 118.0(6) yes
C4 . C5 . H51 . 121.1 no
C6 . C5 . H51 . 121.0 no
N1 . C6 . C1 . 106.6(4) yes
N1 . C6 . C5 . 132.9(5) yes
C1 . C6 . C5 . 120.5(5) yes
O1 . C7 . N1 . 115.6(5) yes
O1 . C7 . C8 . 118.2(5) yes
N1 . C7 . C8 . 126.2(5) yes
C7 . C8 . C9 . 112.2(5) yes
C7 . C8 . C10 . 122.1(5) yes
C9 . C8 . C10 . 125.7(5) yes
C8 . C9 . N2 . 178.4(6) yes
C8 . C10 . C11 . 131.4(5) yes
C8 . C10 . H101 . 114.1 no
C11 . C10 . H101 . 114.5 no
C10 . C11 . C12 . 117.1(5) yes
C10 . C11 . C16 . 124.0(5) yes
C12 . C11 . C16 . 118.9(5) yes
C11 . C12 . C13 . 122.4(6) yes
C11 . C12 . H121 . 118.1 no
C13 . C12 . H121 . 119.5 no
C12 . C13 . C14 . 115.9(6) yes
C12 . C13 . H131 . 122.4 no
C14 . C13 . H131 . 121.7 no
O2 . C14 . C13 . 126.5(6) yes
O2 . C14 . C15 . 110.3(5) yes
C13 . C14 . C15 . 123.1(6) yes
O3 . C15 . C14 . 109.5(5) yes
O3 . C15 . C16 . 128.4(5) yes
C14 . C15 . C16 . 122.1(5) yes
C11 . C16 . C15 . 117.5(5) yes
C11 . C16 . H161 . 120.8 no
C15 . C16 . H161 . 121.6 no
O2 . C17 . O3 . 107.3(4) yes
O2 . C17 . H171 . 109.2 no
O3 . C17 . H171 . 109.5 no
O2 . C17 . H172 . 110.5 no
O3 . C17 . H172 . 110.8 no
H171 . C17 . H172 . 109.5 no
O4 . C18 . C19 . 128.4(5) yes
O4 . C18 . C23 . 108.3(5) yes
C19 . C18 . C23 . 123.3(6) yes
C18 . C19 . C20 . 115.2(6) yes
C18 . C19 . H191 . 122.3 no
C20 . C19 . H191 . 122.4 no
C19 . C20 . C21 . 122.5(6) yes
C19 . C20 . H201 . 118.7 no
C21 . C20 . H201 . 118.7 no
C20 . C21 . C22 . 120.3(6) yes
C20 . C21 . H211 . 119.9 no
C22 . C21 . H211 . 119.9 no
C21 . C22 . C23 . 118.4(6) yes
C21 . C22 . H221 . 121.4 no
C23 . C22 . H221 . 120.3 no
N3 . C23 . C18 . 108.0(5) yes
N3 . C23 . C22 . 131.7(5) yes
C18 . C23 . C22 . 120.3(5) yes
O4 . C24 . N3 . 115.6(5) yes
O4 . C24 . C25 . 118.7(5) yes
N3 . C24 . C25 . 125.7(5) yes
C24 . C25 . C26 . 113.6(5) yes
C24 . C25 . C27 . 121.3(5) yes
C26 . C25 . C27 . 125.1(5) yes
C25 . C26 . N4 . 178.4(6) yes
C25 . C27 . C28 . 130.1(5) yes
C25 . C27 . H271 . 115.2 no
C28 . C27 . H271 . 114.7 no
C27 . C28 . C29 . 115.4(5) yes
C27 . C28 . C33 . 125.8(5) yes
C29 . C28 . C33 . 118.8(5) yes
C28 . C29 . C30 . 122.8(5) yes
C28 . C29 . H291 . 117.6 no
C30 . C29 . H291 . 119.6 no
C29 . C30 . C31 . 115.3(5) yes
C29 . C30 . H301 . 123.1 no
C31 . C30 . H301 . 121.6 no
O5 . C31 . C30 . 127.2(5) yes
O5 . C31 . C32 . 109.0(5) yes
C30 . C31 . C32 . 123.8(5) yes
C31 . C32 . O6 . 111.7(5) yes
C31 . C32 . C33 . 120.9(5) yes
O6 . C32 . C33 . 127.4(5) yes
C28 . C33 . C32 . 118.4(5) yes
C28 . C33 . H331 . 120.2 no
C32 . C33 . H331 . 121.4 no
O6 . C34 . O5 . 107.7(4) yes
O6 . C34 . H341 . 110.3 no
O5 . C34 . H341 . 110.3 no
O6 . C34 . H342 . 109.7 no
O5 . C34 . H342 . 109.4 no
H341 . C34 . H342 . 109.5 no

loop_
_geom_bond_atom_site_label_1
_geom_bond_site_symmetry_1
_geom_bond_atom_site_label_2
_geom_bond_site_symmetry_2
_geom_bond_distance
_geom_bond_publ_flag
N1 . C6 . 1.403(6) yes
N1 . C7 . 1.284(6) yes
N2 . C9 . 1.133(6) yes
N3 . C23 . 1.398(6) yes
N3 . C24 . 1.308(6) yes
N4 . C26 . 1.152(6) yes
O1 . C1 . 1.399(6) yes
O1 . C7 . 1.353(6) yes
O2 . C14 . 1.390(6) yes
O2 . C17 . 1.448(6) yes
O3 . C15 . 1.386(6) yes
O3 . C17 . 1.431(6) yes
O4 . C18 . 1.398(6) yes
O4 . C24 . 1.356(6) yes
O5 . C31 . 1.380(6) yes
O5 . C34 . 1.432(6) yes
O6 . C32 . 1.355(6) yes
O6 . C34 . 1.446(6) yes
C1 . C2 . 1.376(7) yes
C1 . C6 . 1.389(7) yes
C2 . C3 . 1.376(7) yes
C2 . H21 . 0.950 no
C3 . C4 . 1.387(8) yes
C3 . H31 . 0.950 no
C4 . C5 . 1.376(7) yes
C4 . H41 . 0.950 no
C5 . C6 . 1.372(7) yes
C5 . H51 . 0.950 no
C7 . C8 . 1.459(7) yes
C8 . C9 . 1.423(7) yes
C8 . C10 . 1.345(7) yes
C10 . C11 . 1.443(7) yes
C10 . H101 . 0.950 no
C11 . C12 . 1.400(7) yes
C11 . C16 . 1.417(7) yes
C12 . C13 . 1.393(7) yes
C12 . H121 . 0.950 no
C13 . C14 . 1.353(7) yes
C13 . H131 . 0.950 no
C14 . C15 . 1.374(7) yes
C15 . C16 . 1.347(7) yes
C16 . H161 . 0.950 no
C17 . H171 . 0.950 no
C17 . H172 . 0.950 no
C18 . C19 . 1.379(7) yes
C18 . C23 . 1.385(7) yes
C19 . C20 . 1.380(7) yes
C19 . H191 . 0.950 no
C20 . C21 . 1.399(8) yes
C20 . H201 . 0.950 no
C21 . C22 . 1.374(8) yes
C21 . H211 . 0.950 no
C22 . C23 . 1.370(7) yes
C22 . H221 . 0.950 no
C24 . C25 . 1.456(7) yes
C25 . C26 . 1.421(7) yes
C25 . C27 . 1.350(7) yes
C27 . C28 . 1.448(7) yes
C27 . H271 . 0.950 no
C28 . C29 . 1.399(7) yes
C28 . C33 . 1.396(7) yes
C29 . C30 . 1.409(7) yes
C29 . H291 . 0.950 no
C30 . C31 . 1.355(7) yes
C30 . H301 . 0.950 no
C31 . C32 . 1.373(7) yes
C32 . C33 . 1.378(7) yes
C33 . H331 . 0.950 no
C34 . H341 . 0.950 no
C34 . H342 . 0.950 no

loop_
_geom_hbond_atom_site_label_D
_geom_hbond_site_symmetry_D
_geom_hbond_atom_site_label_H
_geom_hbond_site_symmetry_H
_geom_hbond_atom_site_label_A
_geom_hbond_site_symmetry_A
_geom_hbond_angle_DHA
_geom_hbond_distance_DH
_geom_hbond_distance_HA
_geom_hbond_distance_DA
_geom_hbond_publ_flag
C13 . H131 . N4 1_445 161 0.950 2.519 3.431(8) yes
C16 . H161 . N2 . 149 0.950 2.600 3.450(8) yes
C16 . H161 . C9 . 124 0.950 2.433 3.063(8) yes
C30 . H301 . N2 . 156 0.950 2.574 3.464(8) yes
C33 . H331 . C26 . 123 0.950 2.426 3.052(8) yes

loop_
_geom_torsion_atom_site_label_1
_geom_torsion_site_symmetry_1
_geom_torsion_atom_site_label_2
_geom_torsion_site_symmetry_2
_geom_torsion_atom_site_label_3
_geom_torsion_site_symmetry_3
_geom_torsion_atom_site_label_4
_geom_torsion_site_symmetry_4
_geom_torsion
_geom_torsion_publ_flag
C7 . O1 . C1 . C2 . -179.6(6) yes
C7 . O1 . C1 . C6 . -0.6(6) yes
C1 . O1 . C7 . N1 . 0.0(6) yes
C1 . O1 . C7 . C8 . -178.4(5) yes
C17 . O2 . C14 . C13 . 174.3(6) yes
C17 . O2 . C14 . C15 . -8.1(7) no
C14 . O2 . C17 . O3 . 11.8(6) no
C17 . O3 . C15 . C14 . 6.3(6) yes
C17 . O3 . C15 . C16 . -173.0(6) yes
C15 . O3 . C17 . O2 . -11.2(6) yes
C18 . O4 . C24 . N3 . -0.5(6) yes
C18 . O4 . C24 . C25 . 178.3(5) yes
C24 . O4 . C18 . C19 . -179.3(6) yes
C24 . O4 . C18 . C23 . 0.8(6) no
C31 . O5 . C34 . O6 . -1.3(6) no
C34 . O5 . C31 . C30 . -179.2(6) no
C34 . O5 . C31 . C32 . -0.4(6) no
C32 . O6 . C34 . O5 . 2.5(6) no
C34 . O6 . C32 . C31 . -2.8(6) no
C34 . O6 . C32 . C33 . 178.2(6) no
C7 . N1 . C6 . C5 . -179.7(6) no
C7 . N1 . C6 . C1 . -1.0(6) no
C6 . N1 . C7 . O1 . 0.7(6) yes
C6 . N1 . C7 . C8 . 178.9(5) yes
C23 . N3 . C24 . C25 . -178.7(6) yes
C24 . N3 . C23 . C18 . 0.5(6) yes
C24 . N3 . C23 . C22 . -179.4(6) yes
C23 . N3 . C24 . O4 . 0.0(7) yes
O1 . C1 . C2 . C3 . -179.9(5) yes
O1 . C1 . C6 . N1 . 1.0(6) no
O1 . C1 . C6 . C5 . 179.9(5) no
C6 . C1 . C2 . C3 . 1.2(9) no
C2 . C1 . C6 . C5 . -1.1(9) no
C2 . C1 . C6 . N1 . -179.9(5) no
C1 . C2 . C3 . C4 . -0.6(9) no
C2 . C3 . C4 . C5 . -0.2(10) no
C3 . C4 . C5 . C6 . 0.4(9) no
C4 . C5 . C6 . N1 . 178.7(6) no
C4 . C5 . C6 . C1 . 0.2(9) no
N1 . C7 . C8 . C10 . 175.5(5) no
N1 . C7 . C8 . C9 . -4.4(8) no
O1 . C7 . C8 . C9 . 173.7(5) no
O1 . C7 . C8 . C10 . -6.4(8) no
C9 . C8 . C10 . C11 . 1.3(10) no
C7 . C8 . C10 . C11 . -178.6(6) no
C8 . C10 . C11 . C12 . -179.7(6) no
C8 . C10 . C11 . C16 . 1.3(10) no
C10 . C11 . C12 . C13 . -177.9(5) no
C12 . C11 . C16 . C15 . -0.1(8) yes
C16 . C11 . C12 . C13 . 1.2(8) yes
C10 . C11 . C16 . C15 . 178.9(5) yes
C11 . C12 . C13 . C14 . -2.4(9) no
C12 . C13 . C14 . O2 . 180.0(6) no
C12 . C13 . C14 . C15 . 2.7(9) no
O2 . C14 . C15 . O3 . 1.3(7) no
C13 . C14 . C15 . C16 . -1.8(10) no
O2 . C14 . C15 . C16 . -179.4(5) no
C13 . C14 . C15 . O3 . 178.9(6) no
C14 . C15 . C16 . C11 . 0.4(8) no
O3 . C15 . C16 . C11 . 179.5(5) no
O4 . C18 . C19 . C20 . -179.3(5) no
C23 . C18 . C19 . C20 . 0.6(9) no
O4 . C18 . C23 . N3 . -0.8(6) no
O4 . C18 . C23 . C22 . 179.1(5) no
C19 . C18 . C23 . N3 . 179.2(5) no
C19 . C18 . C23 . C22 . -0.9(9) no
C18 . C19 . C20 . C21 . -0.3(9) no
C19 . C20 . C21 . C22 . 0.2(10) no
C20 . C21 . C22 . C23 . -0.4(9) no
C21 . C22 . C23 . N3 . -179.4(6) no
C21 . C22 . C23 . C18 . 0.8(9) no
O4 . C24 . C25 . C26 . -171.3(5) no
O4 . C24 . C25 . C27 . 7.0(8) no
N3 . C24 . C25 . C26 . 7.4(9) no
N3 . C24 . C25 . C27 . -174.3(6) no
C24 . C25 . C27 . C28 . 179.8(6) no
C26 . C25 . C27 . C28 . -2.2(10) no
C25 . C27 . C28 . C29 . 176.0(6) no
C25 . C27 . C28 . C33 . -3.5(10) no
C27 . C28 . C29 . C30 . -179.4(5) no
C33 . C28 . C29 . C30 . 0.0(8) no
C27 . C28 . C33 . C32 . -179.8(5) yes
C29 . C28 . C33 . C32 . 0.8(8) yes
C28 . C29 . C30 . C31 . -0.8(8) yes
C29 . C30 . C31 . O5 . 179.4(5) yes
C29 . C30 . C31 . C32 . 0.8(9) yes
O5 . C31 . C32 . O6 . 2.1(6) no
O5 . C31 . C32 . C33 . -178.9(5) no
C30 . C31 . C32 . O6 . -179.0(5) no
C30 . C31 . C32 . C33 . 0.0(9) no
O6 . C32 . C33 . C28 . 178.0(5) no
C31 . C32 . C33 . C28 . -0.8(8) no
